data_4078379
loop_
_publ_author_name
'Blonski, Christine'
'Myers, Andrew W.'
'Palmer, Michael'
'Harris, Suzanne'
'Jones, William D.'

_publ_section_title
;
 Structure of Metallathiacycles:&#x00A0; Planar vs Nonplanar Geometries. A
 Theoretical and Experimental Investigation
;
_journal_issue 17
_journal_name_full Organometallics
_journal_page_first 3819
_journal_paper_doi 10.1021/om970416u
_journal_volume 16
_journal_year 1997
_chemical_formula_sum 'C25 H32 P Rh S'
_chemical_formula_weight 498.45
_chemical_name_systematic
; 
 ? 
;
_space_group_IT_number 29
_symmetry_cell_setting orthorhombic
_symmetry_space_group_name_Hall 'P 2c -2ac'
_symmetry_space_group_name_H-M 'P c a 21'
_atom_sites_solution_hydrogens geom
_atom_sites_solution_primary direct
_atom_sites_solution_secondary difmap
_audit_creation_method SHELXL
_cell_angle_alpha 90.00
_cell_angle_beta 90.00
_cell_angle_gamma 90.00
_cell_formula_units_Z 4
_cell_length_a 9.7151(2)
_cell_length_b 14.36320(10)
_cell_length_c 16.5451(3)
_cell_measurement_temperature 223(2)
_cell_volume 2308.70(7)
_computing_cell_refinement 'Siemens XSCANS'
_computing_data_collection 'Siemens XSCANS'
_computing_data_reduction 'Siemens SHELXTL'
_computing_molecular_graphics 'Siemens SHELXTL'
_computing_publication_material 'Siemens SHELXTL'
_computing_structure_refinement 'SHELXL-93 (Sheldrick, 1993)'
_computing_structure_solution 'SHELXS-86 (Sheldrick, 1990)'
_diffrn_ambient_temperature 223(2)
_diffrn_measurement_device 'Siemens SMART'
_diffrn_measurement_method '\w scans'
_diffrn_radiation_monochromator graphite
_diffrn_radiation_source 'normal-focus sealed tube'
_diffrn_radiation_type MoK\a
_diffrn_radiation_wavelength 0.71073
_diffrn_reflns_av_R_equivalents 0.0414
_diffrn_reflns_av_sigmaI/netI 0.0472
_diffrn_reflns_limit_h_max 12
_diffrn_reflns_limit_h_min -12
_diffrn_reflns_limit_k_max 15
_diffrn_reflns_limit_k_min -19
_diffrn_reflns_limit_l_max 20
_diffrn_reflns_limit_l_min -21
_diffrn_reflns_number 13542
_diffrn_reflns_theta_max 28.22
_diffrn_reflns_theta_min 2.46
_exptl_absorpt_coefficient_mu 0.908
_exptl_absorpt_correction_T_max 0.7900
_exptl_absorpt_correction_T_min 0.6842
_exptl_absorpt_correction_type empirical
_exptl_crystal_colour orange
_exptl_crystal_density_diffrn 1.434
_exptl_crystal_description prism
_exptl_crystal_F_000 1032
_exptl_crystal_size_max .26
_exptl_crystal_size_mid .20
_exptl_crystal_size_min .12
_refine_diff_density_max 0.323
_refine_diff_density_min -0.366
_refine_diff_density_rms 0.076
_refine_ls_abs_structure_details 'Flack H D (1983), Acta Cryst. A39, 876-881'
_refine_ls_abs_structure_Flack -0.03(3)
_refine_ls_extinction_coef 0.00145(13)
_refine_ls_extinction_expression Fc^*^=kFc[1+0.001xFc^2^\l^3^/sin(2\q)]^-1/4^
_refine_ls_extinction_method SHELXL
_refine_ls_goodness_of_fit_all 1.099
_refine_ls_goodness_of_fit_obs 1.115
_refine_ls_matrix_type full
_refine_ls_number_parameters 262
_refine_ls_number_reflns 5183
_refine_ls_number_restraints 1
_refine_ls_restrained_S_all 1.098
_refine_ls_restrained_S_obs 1.115
_refine_ls_R_factor_all 0.0611
_refine_ls_R_factor_obs 0.0417
_refine_ls_shift/esd_max 2.620
_refine_ls_shift/esd_mean 0.043
_refine_ls_structure_factor_coef Fsqd
_refine_ls_weighting_details 'w=1/[\s^2^(Fo^2^)+(0.0193P)^2^+2.2507P] where P=(Fo^2^+2Fc^2^)/3'
_refine_ls_weighting_scheme calc
_refine_ls_wR_factor_all 0.0768
_refine_ls_wR_factor_obs 0.0693
_reflns_number_observed 4140
_reflns_number_total 5183
_reflns_observed_criterion >2sigma(I)
_cod_data_source_file om970416u.cif
_cod_data_source_block Rhdibenzothiophene
_cod_depositor_comments
;
The following automatic conversions were performed:

'_symmetry_cell_setting' value 'Orthorhombic' changed to
'orthorhombic' according to
/home/saulius/struct/CIF-dictionaries/cif_core.dic dictionary named
'cif_core.dic' version 2.4.1 from 2010-06-29.

Automatic conversion script
Id: cif_fix_values 1715 2011-07-08 13:25:40Z adriana 

The following automatic conversions were performed:

'_refine_ls_weighting_scheme' value 'calc
w=1/[\s^2^(Fo^2^)+(0.0193P)^2^+2.2507P] where P=(Fo^2^+2Fc^2^)/3' was
changed to 'calc'. New tag '_refine_ls_weighting_details' was
created. The value of the new tag was set to
'w=1/[\s^2^(Fo^2^)+(0.0193P)^2^+2.2507P] where P=(Fo^2^+2Fc^2^)/3'.

Automatic conversion script
Id: cif_fix_values 3143 2015-03-26 13:38:13Z robertas 
;
_cod_original_sg_symbol_H-M Pca2(1)
_cod_database_code 4078379

loop_
_symmetry_equiv_pos_as_xyz
'x, y, z'
'-x, -y, z+1/2'
'x+1/2, -y, z'
'-x+1/2, y, z+1/2'

loop_
_atom_site_aniso_label
_atom_site_aniso_U_11
_atom_site_aniso_U_22
_atom_site_aniso_U_33
_atom_site_aniso_U_23
_atom_site_aniso_U_13
_atom_site_aniso_U_12
Rh1 0.02379(13) 0.02392(14) 0.02119(13) -0.0015(2) 0.0022(2) -0.00016(15)
S1 0.0376(7) 0.0286(6) 0.0285(6) 0.0029(5) 0.0060(6) 0.0024(5)
P1 0.0257(6) 0.0349(6) 0.0337(6) 0.0015(6) 0.0008(4) 0.0013(6)
C1 0.038(3) 0.035(3) 0.024(3) -0.003(2) 0.001(2) -0.006(2)
C2 0.043(3) 0.041(3) 0.019(2) 0.000(2) 0.003(2) 0.005(2)
C3 0.037(3) 0.032(3) 0.022(2) 0.001(2) -0.003(2) -0.008(2)
C4 0.032(3) 0.034(3) 0.023(2) -0.001(2) -0.008(2) 0.003(2)
C5 0.032(3) 0.038(3) 0.023(2) -0.001(2) -0.004(2) -0.011(2)
C6 0.090(5) 0.031(3) 0.049(3) -0.011(3) 0.000(3) -0.006(3)
C7 0.052(3) 0.065(4) 0.033(3) -0.004(3) 0.013(3) 0.014(3)
C8 0.045(3) 0.043(3) 0.042(3) 0.015(2) 0.000(2) -0.009(2)
C9 0.040(3) 0.056(3) 0.053(4) -0.001(3) -0.004(3) 0.018(3)
C10 0.040(3) 0.067(4) 0.040(3) 0.004(3) -0.006(2) -0.019(3)
C11 0.039(3) 0.052(3) 0.056(4) 0.006(2) 0.003(3) 0.014(2)
C12 0.034(3) 0.067(4) 0.048(3) -0.006(3) -0.011(3) -0.004(3)
C13 0.033(3) 0.053(3) 0.067(5) 0.010(3) 0.003(3) -0.011(2)
C14 0.027(2) 0.029(2) 0.026(3) 0.002(2) 0.005(2) 0.002(2)
C15 0.023(2) 0.034(2) 0.027(2) -0.003(2) -0.004(2) 0.006(2)
C16 0.027(2) 0.045(3) 0.022(2) -0.001(2) -0.001(2) 0.004(2)
C17 0.032(3) 0.041(3) 0.018(2) 0.005(2) -0.001(2) -0.001(2)
C18 0.040(3) 0.030(2) 0.035(3) -0.003(2) 0.000(2) 0.004(2)
C19 0.048(3) 0.032(3) 0.042(3) -0.008(2) -0.010(2) 0.006(2)
C20 0.059(3) 0.039(3) 0.032(3) -0.012(2) -0.011(2) 0.019(3)
C21 0.048(3) 0.040(3) 0.024(2) -0.003(2) 0.000(2) 0.013(2)
C22 0.035(3) 0.058(3) 0.033(3) 0.007(3) 0.008(2) 0.012(3)
C23 0.030(3) 0.089(4) 0.043(4) 0.021(3) 0.008(2) -0.003(3)
C24 0.047(3) 0.073(4) 0.044(3) 0.022(3) -0.004(3) -0.015(3)
C25 0.042(3) 0.054(3) 0.030(3) 0.007(2) 0.000(2) -0.013(2)

loop_
_atom_site_label
_atom_site_type_symbol
_atom_site_fract_x
_atom_site_fract_y
_atom_site_fract_z
_atom_site_U_iso_or_equiv
_atom_site_thermal_displace_type
_atom_site_occupancy
_atom_site_calc_flag
_atom_site_refinement_flags
Rh1 Rh -0.35283(3) -0.25438(2) -0.01965(2) 0.02297(8) Uani 1 d .
S1 S -0.37132(13) -0.36848(8) 0.08027(8) 0.0316(3) Uani 1 d .
P1 P -0.12812(11) -0.24805(9) 0.01797(7) 0.0314(3) Uani 1 d .
C1 C -0.4240(5) -0.3455(3) -0.1241(3) 0.0320(12) Uani 1 d .
C2 C -0.3256(5) -0.2811(3) -0.1536(3) 0.0342(11) Uani 1 d .
C3 C -0.3793(5) -0.1874(3) -0.1401(3) 0.0305(11) Uani 1 d .
C4 C -0.5114(5) -0.1974(3) -0.1039(3) 0.0295(10) Uani 1 d .
C5 C -0.5391(5) -0.2932(3) -0.0912(3) 0.0311(10) Uani 1 d .
C6 C -0.4141(7) -0.4494(3) -0.1272(3) 0.056(2) Uani 1 d .
H6A H -0.4797(30) -0.4731(4) -0.1655(19) 0.085 Uiso 1 calc R
H6B H -0.4333(42) -0.4747(4) -0.0747(7) 0.085 Uiso 1 calc R
H6C H -0.3229(14) -0.4671(3) -0.1435(24) 0.085 Uiso 1 calc R
C7 C -0.1958(6) -0.3046(4) -0.1986(3) 0.0498(14) Uani 1 d .
H7A H -0.2177(7) -0.3189(24) -0.2539(6) 0.075 Uiso 1 calc R
H7B H -0.1526(20) -0.3576(16) -0.1739(13) 0.075 Uiso 1 calc R
H7C H -0.1341(16) -0.2525(10) -0.1969(19) 0.075 Uiso 1 calc R
C8 C -0.3151(5) -0.0989(3) -0.1701(3) 0.0433(13) Uani 1 d .
H8A H -0.3445(28) -0.0874(13) -0.2246(8) 0.065 Uiso 1 calc R
H8B H -0.2167(5) -0.1047(9) -0.1688(20) 0.065 Uiso 1 calc R
H8C H -0.3430(29) -0.0481(5) -0.1362(12) 0.065 Uiso 1 calc R
C9 C -0.6082(5) -0.1188(4) -0.0853(4) 0.0495(14) Uani 1 d .
H9A H -0.6762(23) -0.1144(16) -0.1272(11) 0.074 Uiso 1 calc R
H9B H -0.5574(8) -0.0615(5) -0.0824(22) 0.074 Uiso 1 calc R
H9C H -0.6527(28) -0.1301(13) -0.0345(11) 0.074 Uiso 1 calc R
C10 C -0.6684(5) -0.3350(4) -0.0589(3) 0.0489(14) Uani 1 d .
H10A H -0.7306(16) -0.3473(25) -0.1028(4) 0.073 Uiso 1 calc R
H10B H -0.7106(22) -0.2925(12) -0.0217(18) 0.073 Uiso 1 calc R
H10C H -0.6473(7) -0.3922(15) -0.0316(21) 0.073 Uiso 1 calc R
C11 C -0.0403(5) -0.3588(3) 0.0058(3) 0.049(2) Uani 1 d .
H11A H 0.0495(16) -0.3552(9) 0.0298(19) 0.073 Uiso 1 calc R
H11B H -0.0315(32) -0.3728(12) -0.0507(3) 0.073 Uiso 1 calc R
H11C H -0.0925(20) -0.4070(6) 0.0318(18) 0.073 Uiso 1 calc R
C12 C -0.0887(5) -0.2179(4) 0.1224(3) 0.0495(14) Uani 1 d .
H12A H 0.0093(5) -0.2175(25) 0.1299(6) 0.074 Uiso 1 calc R
H12B H -0.1295(31) -0.2630(14) 0.1579(4) 0.074 Uiso 1 calc R
H12C H -0.1252(32) -0.1573(11) 0.1343(7) 0.074 Uiso 1 calc R
C13 C -0.0155(5) -0.1680(3) -0.0377(4) 0.051(2) Uani 1 d .
H13A H 0.0772(9) -0.1742(19) -0.0182(16) 0.076 Uiso 1 calc R
H13B H -0.0463(23) -0.1052(4) -0.0297(18) 0.076 Uiso 1 calc R
H13C H -0.0183(29) -0.1828(16) -0.0942(5) 0.076 Uiso 1 calc R
C14 C -0.3920(5) -0.1547(3) 0.0661(3) 0.0273(11) Uani 1 d .
C15 C -0.4784(4) -0.1650(3) 0.1347(3) 0.0281(10) Uani 1 d .
C16 C -0.5632(4) -0.2487(4) 0.1523(3) 0.0315(9) Uani 1 d .
C17 C -0.5249(5) -0.3409(3) 0.1324(3) 0.0306(10) Uani 1 d .
C18 C -0.3293(5) -0.0665(3) 0.0538(3) 0.0351(11) Uani 1 d .
H18A H -0.2771(5) -0.0570(3) 0.0074(3) 0.042 Uiso 1 calc R
C19 C -0.3432(5) 0.0061(3) 0.1086(3) 0.0406(12) Uani 1 d .
H19A H -0.3008(5) 0.0630(3) 0.0986(3) 0.049 Uiso 1 calc R
C20 C -0.4198(5) -0.0064(4) 0.1777(3) 0.0433(13) Uani 1 d .
H20A H -0.4262(5) 0.0411(4) 0.2158(3) 0.052 Uiso 1 calc R
C21 C -0.4868(5) -0.0893(3) 0.1900(3) 0.0376(12) Uani 1 d .
H21A H -0.5400(5) -0.0963(3) 0.2363(3) 0.045 Uiso 1 calc R
C22 C -0.6907(5) -0.2384(4) 0.1925(3) 0.0421(12) Uani 1 d .
H22A H -0.7210(5) -0.1784(4) 0.2042(3) 0.051 Uiso 1 calc R
C23 C -0.7724(6) -0.3121(5) 0.2153(3) 0.054(2) Uani 1 d .
H23A H -0.8542(6) -0.3018(5) 0.2431(3) 0.065 Uiso 1 calc R
C24 C -0.7309(6) -0.4018(5) 0.1963(3) 0.055(2) Uani 1 d .
H24A H -0.7848(6) -0.4526(5) 0.2109(3) 0.066 Uiso 1 calc R
C25 C -0.6083(5) -0.4146(4) 0.1553(3) 0.0418(12) Uani 1 d .
H25A H -0.5808(5) -0.4749(4) 0.1426(3) 0.050 Uiso 1 calc R

loop_
_atom_type_symbol
_atom_type_description
_atom_type_scat_dispersion_real
_atom_type_scat_dispersion_imag
_atom_type_scat_source
Rh Rh -1.1178 0.9187 'International Tables Vol C Tables 4.2.6.8 and 6.1.1.4'
S S 0.1246 0.1234 'International Tables Vol C Tables 4.2.6.8 and 6.1.1.4'
P P 0.1023 0.0942 'International Tables Vol C Tables 4.2.6.8 and 6.1.1.4'
C C 0.0033 0.0016 'International Tables Vol C Tables 4.2.6.8 and 6.1.1.4'
H H 0.0000 0.0000 'International Tables Vol C Tables 4.2.6.8 and 6.1.1.4'

loop_
_geom_angle_atom_site_label_1
_geom_angle_atom_site_label_2
_geom_angle_atom_site_label_3
_geom_angle
C14 Rh1 C3 107.2(2)
C14 Rh1 C4 92.7(2)
C3 Rh1 C4 37.2(2)
C14 Rh1 C5 113.0(2)
C3 Rh1 C5 62.6(2)
C4 Rh1 C5 37.0(2)
C14 Rh1 C2 144.8(2)
C3 Rh1 C2 37.9(2)
C4 Rh1 C2 62.1(2)
C5 Rh1 C2 62.2(2)
C14 Rh1 P1 87.76(13)
C3 Rh1 P1 109.81(12)
C4 Rh1 P1 145.02(13)
C5 Rh1 P1 159.03(13)
C2 Rh1 P1 99.37(13)
C14 Rh1 C1 150.5(2)
C3 Rh1 C1 62.2(2)
C4 Rh1 C1 61.8(2)
C5 Rh1 C1 37.6(2)
C2 Rh1 C1 36.4(2)
P1 Rh1 C1 121.54(13)
C14 Rh1 S1 89.21(13)
C3 Rh1 S1 158.07(12)
C4 Rh1 S1 130.25(13)
C5 Rh1 S1 97.93(12)
C2 Rh1 S1 125.66(12)
P1 Rh1 S1 84.72(4)
C1 Rh1 S1 96.36(12)
C17 S1 Rh1 104.6(2)
C11 P1 C12 102.4(3)
C11 P1 C13 102.3(3)
C12 P1 C13 101.6(3)
C11 P1 Rh1 112.7(2)
C12 P1 Rh1 118.1(2)
C13 P1 Rh1 117.4(2)
C2 C1 C5 108.1(4)
C2 C1 C6 126.6(5)
C5 C1 C6 125.3(5)
C2 C1 Rh1 71.4(3)
C5 C1 Rh1 69.6(3)
C6 C1 Rh1 125.5(4)
C1 C2 C3 107.9(4)
C1 C2 C7 126.2(5)
C3 C2 C7 125.7(4)
C1 C2 Rh1 72.2(3)
C3 C2 Rh1 69.6(2)
C7 C2 Rh1 128.4(3)
C4 C3 C2 107.1(4)
C4 C3 C8 126.9(4)
C2 C3 C8 125.5(4)
C4 C3 Rh1 71.6(3)
C2 C3 Rh1 72.4(3)
C8 C3 Rh1 127.9(3)
C5 C4 C3 109.3(4)
C5 C4 C9 125.6(4)
C3 C4 C9 125.1(4)
C5 C4 Rh1 71.5(3)
C3 C4 Rh1 71.2(2)
C9 C4 Rh1 125.5(3)
C4 C5 C1 107.5(4)
C4 C5 C10 127.1(5)
C1 C5 C10 125.0(4)
C4 C5 Rh1 71.5(3)
C1 C5 Rh1 72.8(3)
C10 C5 Rh1 126.4(3)
C15 C14 C18 117.4(4)
C15 C14 Rh1 126.1(3)
C18 C14 Rh1 116.4(3)
C14 C15 C21 117.9(4)
C14 C15 C16 124.7(4)
C21 C15 C16 117.4(4)
C17 C16 C22 116.0(4)
C17 C16 C15 124.5(4)
C22 C16 C15 119.5(4)
C25 C17 C16 119.9(4)
C25 C17 S1 117.1(4)
C16 C17 S1 123.0(3)
C19 C18 C14 122.4(5)
C20 C19 C18 119.8(5)
C21 C20 C19 119.5(5)
C20 C21 C15 122.7(5)
C23 C22 C16 123.6(5)
C22 C23 C24 119.0(6)
C25 C24 C23 119.0(5)
C24 C25 C17 122.4(5)

loop_
_geom_bond_atom_site_label_1
_geom_bond_atom_site_label_2
_geom_bond_distance
Rh1 C14 2.051(5)
Rh1 C3 2.228(4)
Rh1 C4 2.233(4)
Rh1 C5 2.233(4)
Rh1 C2 2.265(5)
Rh1 P1 2.2718(11)
Rh1 C1 2.276(5)
Rh1 S1 2.3349(14)
S1 C17 1.769(5)
P1 C11 1.816(5)
P1 C12 1.822(5)
P1 C13 1.835(5)
C1 C2 1.417(7)
C1 C5 1.452(7)
C1 C6 1.496(6)
C2 C3 1.461(7)
C2 C7 1.503(6)
C3 C4 1.423(6)
C3 C8 1.500(6)
C4 C5 1.418(6)
C4 C9 1.501(6)
C5 C10 1.492(6)
C14 C15 1.419(6)
C14 C18 1.420(6)
C15 C21 1.423(6)
C15 C16 1.487(6)
C16 C17 1.413(6)
C16 C22 1.414(6)
C17 C25 1.386(6)
C18 C19 1.388(6)
C19 C20 1.376(7)
C20 C21 1.373(7)
C22 C23 1.376(7)
C23 C24 1.387(8)
C24 C25 1.383(8)
